data_4065477
loop_
_publ_author_name
'Zhang, Wenjuan'
'Wang, Youhong'
'Cao, Ji'
'Wang, Lin'
'Pan, Yi'
'Redshaw, Carl'
'Sun, Wen-Hua'

_publ_section_title
;
 Synthesis and Characterization of Dialkylaluminum Amidates and Their
 Ring-Opening Polymerization of \e-Caprolactone
;
_journal_issue 22
_journal_name_full Organometallics
_journal_page_first 6253
_journal_paper_doi 10.1021/om2008343
_journal_volume 30
_journal_year 2011
_chemical_formula_sum 'C19 H18 Al F N2 O'
_chemical_formula_weight 336.33
_chemical_name_systematic
;
 ?
;
_space_group_IT_number 2
_symmetry_cell_setting triclinic
_symmetry_space_group_name_Hall '-P 1'
_symmetry_space_group_name_H-M 'P -1'
_atom_sites_solution_hydrogens geom
_atom_sites_solution_primary direct
_atom_sites_solution_secondary difmap
_audit_creation_method SHELXL-97
_cell_angle_alpha 74.85(3)
_cell_angle_beta 88.40(3)
_cell_angle_gamma 79.40(3)
_cell_formula_units_Z 2
_cell_length_a 7.3526(15)
_cell_length_b 8.7401(17)
_cell_length_c 13.854(3)
_cell_measurement_reflns_used 2857
_cell_measurement_temperature 173(2)
_cell_measurement_theta_max 27.51
_cell_measurement_theta_min 2.46
_cell_volume 844.5(3)
_computing_cell_refinement 'CrystalClear (Rigaku Inc., 2007)'
_computing_data_collection 'CrystalClear (Rigaku Inc., 2007)'
_computing_data_reduction 'CrystalClear (Rigaku Inc., 2007)'
_computing_molecular_graphics 'XP in Siemens SHELXTL (Sheldrick, 1994)'
_computing_publication_material 'SHELX97 (Sheldrick, 1997)'
_computing_structure_refinement 'SHELXL-97 (Sheldrick, 1997)'
_computing_structure_solution 'SHELXS-97 (Sheldrick, 1990)'
_diffrn_ambient_temperature 173(2)
_diffrn_measured_fraction_theta_full 0.992
_diffrn_measured_fraction_theta_max 0.992
_diffrn_measurement_device_type 'Saturn724+ CCD'
_diffrn_measurement_method '\w scans at fixed \c = 45\%'
_diffrn_radiation_monochromator graphite
_diffrn_radiation_source 'sealed tube'
_diffrn_radiation_type MoK\a
_diffrn_radiation_wavelength 0.71073
_diffrn_reflns_av_R_equivalents 0.0398
_diffrn_reflns_av_sigmaI/netI 0.0395
_diffrn_reflns_limit_h_max 9
_diffrn_reflns_limit_h_min -7
_diffrn_reflns_limit_k_max 11
_diffrn_reflns_limit_k_min -10
_diffrn_reflns_limit_l_max 18
_diffrn_reflns_limit_l_min -17
_diffrn_reflns_number 9341
_diffrn_reflns_theta_full 27.51
_diffrn_reflns_theta_max 27.51
_diffrn_reflns_theta_min 2.46
_diffrn_standards_decay_% none
_diffrn_standards_interval_count none
_diffrn_standards_interval_time none
_diffrn_standards_number none
_exptl_absorpt_coefficient_mu 0.138
_exptl_absorpt_correction_T_max 1.0000
_exptl_absorpt_correction_T_min 0.6602
_exptl_absorpt_correction_type empirical
_exptl_absorpt_process_details 'SADABS (Sheldrick, 1996)'
_exptl_crystal_colour colourless
_exptl_crystal_density_diffrn 1.323
_exptl_crystal_density_method 'not measured'
_exptl_crystal_description block
_exptl_crystal_F_000 352
_exptl_crystal_size_max 0.50
_exptl_crystal_size_mid 0.45
_exptl_crystal_size_min 0.18
_refine_diff_density_max 0.363
_refine_diff_density_min -0.276
_refine_diff_density_rms 0.060
_refine_ls_extinction_method none
_refine_ls_goodness_of_fit_ref 1.100
_refine_ls_hydrogen_treatment constr
_refine_ls_matrix_type full
_refine_ls_number_parameters 217
_refine_ls_number_reflns 3868
_refine_ls_number_restraints 0
_refine_ls_restrained_S_all 1.100
_refine_ls_R_factor_gt 0.0632
_refine_ls_shift/su_max 0.000
_refine_ls_shift/su_mean 0.000
_refine_ls_structure_factor_coef Fsqd
_refine_ls_weighting_details 'calc w=1/[\s^2^(Fo^2^)+(0.0986P)^2^+0.3516P] where P=(Fo^2^+2Fc^2^)/3'
_refine_ls_weighting_scheme calc
_refine_ls_wR_factor_gt 0.1803
_refine_ls_wR_factor_ref 0.1852
_reflns_number_gt 3562
_reflns_number_total 3868
_reflns_threshold_expression >2sigma(I)
_cod_data_source_file om2008343_si_001.cif
_cod_data_source_block C2
_cod_depositor_comments
;
The following automatic conversions were performed:

'_symmetry_cell_setting' value 'Triclinic' changed to 'triclinic'
according to /home/saulius/struct/CIF-dictionaries/cif_core.dic
dictionary named 'cif_core.dic' version 2.4.1 from 2010-06-29.

Automatic conversion script
Id: cif_fix_values 1715 2011-07-08 13:25:40Z adriana 
;
_cod_original_sg_symbol_H-M P-1
_cod_database_code 4065477
_refine_ls_r_factor_ref 0.0682

loop_
_symmetry_equiv_pos_as_xyz
'x, y, z'
'-x, -y, -z'

loop_
_atom_site_label
_atom_site_type_symbol
_atom_site_fract_x
_atom_site_fract_y
_atom_site_fract_z
_atom_site_U_iso_or_equiv
_atom_site_adp_type
_atom_site_occupancy
_atom_site_symmetry_multiplicity
_atom_site_calc_flag
_atom_site_refinement_flags
Al1 Al -0.00537(9) 0.83678(7) 0.73929(4) 0.0311(2) Uani 1 1 d .
O1 O -0.3766(2) 0.5314(2) 0.82545(12) 0.0464(4) Uani 1 1 d .
N2 N -0.1831(2) 0.7167(2) 0.81193(12) 0.0311(4) Uani 1 1 d .
N1 N 0.0937(2) 0.8226(2) 0.87349(12) 0.0308(4) Uani 1 1 d .
F1 F -0.2991(3) 0.7040(2) 0.36082(11) 0.0738(6) Uani 1 1 d .
C5 C -0.0197(3) 0.7560(2) 0.94740(15) 0.0309(4) Uani 1 1 d .
C17 C -0.3104(3) 0.8080(3) 0.59642(17) 0.0371(5) Uani 1 1 d .
H17A H -0.3223 0.9010 0.6210 0.045 Uiso 1 1 calc R
C11 C -0.2879(3) 0.6300(2) 0.77501(16) 0.0340(5) Uani 1 1 d .
C12 C -0.2896(3) 0.6560(3) 0.66346(16) 0.0332(4) Uani 1 1 d .
C6 C -0.1708(3) 0.6984(2) 0.91622(15) 0.0319(4) Uani 1 1 d .
C4 C 0.0134(3) 0.7452(2) 1.04896(15) 0.0343(5) Uani 1 1 d .
C19 C 0.1690(3) 0.7214(3) 0.66158(17) 0.0411(5) Uani 1 1 d .
H19A H 0.2052 0.6085 0.6995 0.062 Uiso 1 1 calc R
H19B H 0.2791 0.7715 0.6484 0.062 Uiso 1 1 calc R
H19C H 0.1100 0.7264 0.5980 0.062 Uiso 1 1 calc R
C2 C 0.2792(3) 0.8688(3) 0.99734(17) 0.0398(5) Uani 1 1 d .
H2A H 0.3835 0.9082 1.0133 0.048 Uiso 1 1 calc R
C13 C -0.2767(4) 0.5209(3) 0.62627(18) 0.0439(5) Uani 1 1 d .
H13A H -0.2672 0.4172 0.6716 0.053 Uiso 1 1 calc R
C18 C -0.1029(4) 1.0681(3) 0.68182(17) 0.0408(5) Uani 1 1 d .
H18A H -0.1542 1.0843 0.6146 0.061 Uiso 1 1 calc R
H18B H -0.0026 1.1293 0.6778 0.061 Uiso 1 1 calc R
H18C H -0.2003 1.1057 0.7245 0.061 Uiso 1 1 calc R
C10 C 0.3591(3) 0.9492(3) 0.81505(17) 0.0405(5) Uani 1 1 d .
H10A H 0.3107 0.9457 0.7506 0.061 Uiso 1 1 calc R
H10B H 0.4858 0.8878 0.8259 0.061 Uiso 1 1 calc R
H10C H 0.3591 1.0614 0.8148 0.061 Uiso 1 1 calc R
C1 C 0.2395(3) 0.8771(3) 0.89718(16) 0.0341(5) Uani 1 1 d .
C7 C -0.2879(3) 0.6335(3) 0.98937(17) 0.0379(5) Uani 1 1 d .
H7A H -0.3911 0.5951 0.9710 0.046 Uiso 1 1 calc R
C16 C -0.3138(4) 0.8247(3) 0.49428(18) 0.0460(6) Uani 1 1 d .
H16A H -0.3277 0.9284 0.4485 0.055 Uiso 1 1 calc R
C9 C -0.1089(3) 0.6762(3) 1.12149(16) 0.0395(5) Uani 1 1 d .
H9A H -0.0885 0.6667 1.1904 0.047 Uiso 1 1 calc R
C3 C 0.1682(3) 0.8042(3) 1.07172(16) 0.0391(5) Uani 1 1 d .
H3A H 0.1957 0.7989 1.1392 0.047 Uiso 1 1 calc R
C14 C -0.2775(4) 0.5354(3) 0.5249(2) 0.0525(7) Uani 1 1 d .
H14A H -0.2653 0.4429 0.4997 0.063 Uiso 1 1 calc R
C15 C -0.2965(4) 0.6887(3) 0.46064(18) 0.0491(6) Uani 1 1 d .
C8 C -0.2552(3) 0.6239(3) 1.09164(17) 0.0408(5) Uani 1 1 d .
H8A H -0.3380 0.5796 1.1404 0.049 Uiso 1 1 calc R

loop_
_atom_site_aniso_label
_atom_site_aniso_U_11
_atom_site_aniso_U_22
_atom_site_aniso_U_33
_atom_site_aniso_U_23
_atom_site_aniso_U_13
_atom_site_aniso_U_12
Al1 0.0357(4) 0.0295(3) 0.0271(3) -0.0056(2) 0.0037(2) -0.0067(2)
O1 0.0551(10) 0.0470(10) 0.0398(9) -0.0059(7) 0.0038(7) -0.0247(8)
N2 0.0332(9) 0.0291(8) 0.0290(8) -0.0051(7) 0.0021(7) -0.0047(7)
N1 0.0328(9) 0.0275(8) 0.0299(8) -0.0059(7) 0.0029(7) -0.0022(7)
F1 0.1301(18) 0.0622(11) 0.0329(8) -0.0123(7) 0.0038(9) -0.0276(11)
C5 0.0328(10) 0.0271(9) 0.0299(10) -0.0057(8) 0.0033(8) -0.0009(8)
C17 0.0431(12) 0.0290(10) 0.0384(11) -0.0074(8) -0.0023(9) -0.0059(9)
C11 0.0323(10) 0.0293(10) 0.0379(11) -0.0056(8) 0.0009(8) -0.0039(8)
C12 0.0328(10) 0.0319(10) 0.0338(10) -0.0068(8) 0.0008(8) -0.0057(8)
C6 0.0342(10) 0.0277(10) 0.0311(10) -0.0052(8) 0.0028(8) -0.0023(8)
C4 0.0403(11) 0.0293(10) 0.0293(10) -0.0055(8) 0.0021(8) 0.0001(8)
C19 0.0425(12) 0.0445(13) 0.0374(11) -0.0131(10) 0.0088(9) -0.0082(10)
C2 0.0427(12) 0.0409(12) 0.0360(11) -0.0100(9) -0.0019(9) -0.0079(9)
C13 0.0592(15) 0.0309(11) 0.0405(12) -0.0066(9) -0.0004(10) -0.0093(10)
C18 0.0522(14) 0.0310(11) 0.0371(11) -0.0032(9) -0.0008(10) -0.0106(9)
C10 0.0410(12) 0.0419(12) 0.0388(12) -0.0082(10) 0.0026(9) -0.0121(10)
C1 0.0337(10) 0.0306(10) 0.0367(11) -0.0078(8) -0.0001(8) -0.0040(8)
C7 0.0372(11) 0.0372(11) 0.0370(11) -0.0057(9) 0.0066(9) -0.0077(9)
C16 0.0601(15) 0.0368(12) 0.0383(12) -0.0030(10) -0.0050(11) -0.0109(11)
C9 0.0478(13) 0.0386(12) 0.0280(10) -0.0050(9) 0.0062(9) -0.0035(10)
C3 0.0465(13) 0.0379(12) 0.0313(11) -0.0088(9) -0.0028(9) -0.0040(10)
C14 0.0789(19) 0.0379(13) 0.0444(13) -0.0152(11) 0.0052(12) -0.0140(12)
C15 0.0687(17) 0.0482(14) 0.0321(11) -0.0101(10) 0.0044(11) -0.0160(12)
C8 0.0452(13) 0.0397(12) 0.0338(11) -0.0036(9) 0.0103(9) -0.0080(10)

loop_
_atom_type_symbol
_atom_type_description
_atom_type_scat_dispersion_real
_atom_type_scat_dispersion_imag
_atom_type_scat_source
C C 0.0033 0.0016 'International Tables Vol C Tables 4.2.6.8 and 6.1.1.4'
H H 0.0000 0.0000 'International Tables Vol C Tables 4.2.6.8 and 6.1.1.4'
N N 0.0061 0.0033 'International Tables Vol C Tables 4.2.6.8 and 6.1.1.4'
O O 0.0106 0.0060 'International Tables Vol C Tables 4.2.6.8 and 6.1.1.4'
Al Al 0.0645 0.0514 'International Tables Vol C Tables 4.2.6.8 and 6.1.1.4'
F F 0.0171 0.0103 'International Tables Vol C Tables 4.2.6.8 and 6.1.1.4'

loop_
_geom_angle_atom_site_label_1
_geom_angle_atom_site_label_2
_geom_angle_atom_site_label_3
_geom_angle
N2 Al1 C19 115.13(10)
N2 Al1 C18 114.52(10)
C19 Al1 C18 118.74(11)
N2 Al1 N1 84.75(8)
C19 Al1 N1 113.03(9)
C18 Al1 N1 104.98(9)
C11 N2 C6 120.25(18)
C11 N2 Al1 126.29(14)
C6 N2 Al1 112.37(14)
C1 N1 C5 120.15(18)
C1 N1 Al1 128.83(15)
C5 N1 Al1 110.84(14)
N1 C5 C4 121.5(2)
N1 C5 C6 116.75(18)
C4 C5 C6 121.76(19)
C16 C17 C12 120.6(2)
C16 C17 H17A 119.7
C12 C17 H17A 119.7
O1 C11 N2 125.6(2)
O1 C11 C12 118.15(19)
N2 C11 C12 116.21(18)
C17 C12 C13 119.0(2)
C17 C12 C11 123.17(19)
C13 C12 C11 117.80(19)
C7 C6 N2 127.9(2)
C7 C6 C5 117.5(2)
N2 C6 C5 114.60(18)
C3 C4 C5 117.1(2)
C3 C4 C9 124.1(2)
C5 C4 C9 118.8(2)
Al1 C19 H19A 109.5
Al1 C19 H19B 109.5
H19A C19 H19B 109.5
Al1 C19 H19C 109.5
H19A C19 H19C 109.5
H19B C19 H19C 109.5
C3 C2 C1 120.2(2)
C3 C2 H2A 119.9
C1 C2 H2A 119.9
C14 C13 C12 121.1(2)
C14 C13 H13A 119.5
C12 C13 H13A 119.5
Al1 C18 H18A 109.5
Al1 C18 H18B 109.5
H18A C18 H18B 109.5
Al1 C18 H18C 109.5
H18A C18 H18C 109.5
H18B C18 H18C 109.5
C1 C10 H10A 109.5
C1 C10 H10B 109.5
H10A C10 H10B 109.5
C1 C10 H10C 109.5
H10A C10 H10C 109.5
H10B C10 H10C 109.5
N1 C1 C2 120.7(2)
N1 C1 C10 118.72(19)
C2 C1 C10 120.6(2)
C6 C7 C8 120.7(2)
C6 C7 H7A 119.6
C8 C7 H7A 119.6
C15 C16 C17 118.6(2)
C15 C16 H16A 120.7
C17 C16 H16A 120.7
C8 C9 C4 119.5(2)
C8 C9 H9A 120.3
C4 C9 H9A 120.3
C2 C3 C4 120.4(2)
C2 C3 H3A 119.8
C4 C3 H3A 119.8
C13 C14 C15 118.1(2)
C13 C14 H14A 120.9
C15 C14 H14A 120.9
F1 C15 C16 119.0(2)
F1 C15 C14 118.5(2)
C16 C15 C14 122.5(2)
C9 C8 C7 121.7(2)
C9 C8 H8A 119.1
C7 C8 H8A 119.1

loop_
_geom_bond_atom_site_label_1
_geom_bond_atom_site_label_2
_geom_bond_distance
Al1 N2 1.924(2)
Al1 C19 1.958(2)
Al1 C18 1.973(2)
Al1 N1 1.9808(19)
O1 C11 1.234(3)
N2 C11 1.367(3)
N2 C6 1.415(3)
N1 C1 1.332(3)
N1 C5 1.379(3)
F1 C15 1.354(3)
C5 C4 1.410(3)
C5 C6 1.422(3)
C17 C16 1.384(3)
C17 C12 1.392(3)
C17 H17A 0.9500
C11 C12 1.502(3)
C12 C13 1.394(3)
C6 C7 1.385(3)
C4 C3 1.407(3)
C4 C9 1.419(3)
C19 H19A 0.9800
C19 H19B 0.9800
C19 H19C 0.9800
C2 C3 1.365(3)
C2 C1 1.406(3)
C2 H2A 0.9500
C13 C14 1.376(3)
C13 H13A 0.9500
C18 H18A 0.9800
C18 H18B 0.9800
C18 H18C 0.9800
C10 C1 1.496(3)
C10 H10A 0.9800
C10 H10B 0.9800
C10 H10C 0.9800
C7 C8 1.422(3)
C7 H7A 0.9500
C16 C15 1.371(4)
C16 H16A 0.9500
C9 C8 1.357(4)
C9 H9A 0.9500
C3 H3A 0.9500
C14 C15 1.386(4)
C14 H14A 0.9500
C8 H8A 0.9500

loop_
_geom_torsion_atom_site_label_1
_geom_torsion_atom_site_label_2
_geom_torsion_atom_site_label_3
_geom_torsion_atom_site_label_4
_geom_torsion
C19 Al1 N2 C11 -47.7(2)
C18 Al1 N2 C11 95.25(18)
N1 Al1 N2 C11 -160.66(18)
C19 Al1 N2 C6 120.34(15)
C18 Al1 N2 C6 -96.76(15)
N1 Al1 N2 C6 7.33(13)
N2 Al1 N1 C1 177.93(19)
C19 Al1 N1 C1 62.8(2)
C18 Al1 N1 C1 -68.1(2)
N2 Al1 N1 C5 -7.03(13)
C19 Al1 N1 C5 -122.14(15)
C18 Al1 N1 C5 106.97(15)
C1 N1 C5 C4 0.7(3)
Al1 N1 C5 C4 -174.82(15)
C1 N1 C5 C6 -179.05(18)
Al1 N1 C5 C6 5.4(2)
C6 N2 C11 O1 -0.7(3)
Al1 N2 C11 O1 166.47(18)
C6 N2 C11 C12 -179.06(17)
Al1 N2 C11 C12 -11.9(3)
C16 C17 C12 C13 -1.5(3)
C16 C17 C12 C11 -179.0(2)
O1 C11 C12 C17 136.5(2)
N2 C11 C12 C17 -44.9(3)
O1 C11 C12 C13 -41.0(3)
N2 C11 C12 C13 137.5(2)
C11 N2 C6 C7 -18.2(3)
Al1 N2 C6 C7 173.01(18)
C11 N2 C6 C5 162.47(18)
Al1 N2 C6 C5 -6.3(2)
N1 C5 C6 C7 -178.97(18)
C4 C5 C6 C7 1.3(3)
N1 C5 C6 N2 0.5(3)
C4 C5 C6 N2 -179.30(17)
N1 C5 C4 C3 -0.5(3)
C6 C5 C4 C3 179.23(19)
N1 C5 C4 C9 179.67(19)
C6 C5 C4 C9 -0.6(3)
C17 C12 C13 C14 2.3(4)
C11 C12 C13 C14 180.0(2)
C5 N1 C1 C2 -0.5(3)
Al1 N1 C1 C2 174.12(15)
C5 N1 C1 C10 -179.74(18)
Al1 N1 C1 C10 -5.1(3)
C3 C2 C1 N1 0.1(3)
C3 C2 C1 C10 179.4(2)
N2 C6 C7 C8 179.9(2)
C5 C6 C7 C8 -0.8(3)
C12 C17 C16 C15 0.1(4)
C3 C4 C9 C8 179.5(2)
C5 C4 C9 C8 -0.6(3)
C1 C2 C3 C4 0.0(3)
C5 C4 C3 C2 0.1(3)
C9 C4 C3 C2 180.0(2)
C12 C13 C14 C15 -1.7(4)
C17 C16 C15 F1 -179.8(2)
C17 C16 C15 C14 0.5(4)
C13 C14 C15 F1 -179.4(3)
C13 C14 C15 C16 0.2(5)
C4 C9 C8 C7 1.2(4)
C6 C7 C8 C9 -0.5(4)
